data_4502704
loop_
_publ_author_name
'Cangelosi, Virginia M.'
'Zakharov, Lev N.'
'Crossland, Justin L.'
'Franklin, Broderick C.'
'Johnson, Darren W.'

_publ_section_title
;
 A Surprising &#x201C;Folded-In&#x201D; Conformation of a Self-Assembled
 Arsenic-Thiolate Macrocycle
;
_journal_issue 4
_journal_name_full 'Crystal Growth &amp; Design'
_journal_page_first 1471
_journal_paper_doi 10.1021/cg901552f
_journal_volume 10
_journal_year 2010
_chemical_formula_sum 'C20 H24 As2 Cl2 S4'
_chemical_formula_weight 613.37
_chemical_name_systematic
;
 ?
;
_space_group_IT_number 14
_symmetry_cell_setting monoclinic
_symmetry_space_group_name_Hall '-P 2ybc'
_symmetry_space_group_name_H-M 'P 1 21/c 1'
_atom_sites_solution_hydrogens geom
_atom_sites_solution_primary direct
_atom_sites_solution_secondary difmap
_audit_creation_method SHELXLTL
_cell_angle_alpha 90.00
_cell_angle_beta 107.116(2)
_cell_angle_gamma 90.00
_cell_formula_units_Z 4
_cell_length_a 16.383(2)
_cell_length_b 11.0425(15)
_cell_length_c 13.9697(19)
_cell_measurement_reflns_used 5048
_cell_measurement_temperature 173(2)
_cell_measurement_theta_max 26.17
_cell_measurement_theta_min 2.26
_cell_volume 2415.3(6)
_computing_cell_refinement 'Bruker SAINT'
_computing_data_collection 'Bruker SMART'
_computing_data_reduction 'Bruker SAINT'
_computing_molecular_graphics 'Bruker SHELXTL'
_computing_publication_material 'Bruker SHELXTL'
_computing_structure_refinement 'Bruker SHELXTL'
_computing_structure_solution 'Bruker SHELXTL'
_diffrn_ambient_temperature 173(2)
_diffrn_measured_fraction_theta_full 0.998
_diffrn_measured_fraction_theta_max 0.998
_diffrn_measurement_device_type 'Bruker Apex CCD area detector'
_diffrn_measurement_method 'phi and omega scans'
_diffrn_radiation_monochromator graphite
_diffrn_radiation_source 'fine-focus sealed tube'
_diffrn_radiation_type MoK\a
_diffrn_radiation_wavelength 0.71073
_diffrn_reflns_av_R_equivalents 0.0382
_diffrn_reflns_av_sigmaI/netI 0.0354
_diffrn_reflns_limit_h_max 20
_diffrn_reflns_limit_h_min -20
_diffrn_reflns_limit_k_max 14
_diffrn_reflns_limit_k_min -14
_diffrn_reflns_limit_l_max 17
_diffrn_reflns_limit_l_min -17
_diffrn_reflns_number 21887
_diffrn_reflns_theta_full 27.00
_diffrn_reflns_theta_max 27.00
_diffrn_reflns_theta_min 1.30
_exptl_absorpt_coefficient_mu 3.340
_exptl_absorpt_correction_T_max 0.7102
_exptl_absorpt_correction_T_min 0.5406
_exptl_absorpt_correction_type multi-scan
_exptl_absorpt_process_details SADABS
_exptl_crystal_colour colorless
_exptl_crystal_density_diffrn 1.687
_exptl_crystal_density_method 'not measured'
_exptl_crystal_description block
_exptl_crystal_F_000 1232
_exptl_crystal_size_max 0.21
_exptl_crystal_size_mid 0.15
_exptl_crystal_size_min 0.11
_refine_diff_density_max 0.761
_refine_diff_density_min -0.376
_refine_diff_density_rms 0.091
_refine_ls_extinction_method none
_refine_ls_goodness_of_fit_ref 1.050
_refine_ls_hydrogen_treatment noref
_refine_ls_matrix_type full
_refine_ls_number_parameters 253
_refine_ls_number_reflns 5264
_refine_ls_number_restraints 0
_refine_ls_restrained_S_all 1.050
_refine_ls_R_factor_all 0.0504
_refine_ls_R_factor_gt 0.0386
_refine_ls_shift/su_max 0.000
_refine_ls_shift/su_mean 0.000
_refine_ls_structure_factor_coef Fsqd
_refine_ls_weighting_details 'calc w=1/[\s^2^(Fo^2^)+(0.0484P)^2^+1.5874P] where P=(Fo^2^+2Fc^2^)/3'
_refine_ls_weighting_scheme calc
_refine_ls_wR_factor_gt 0.0915
_refine_ls_wR_factor_ref 0.0994
_reflns_number_gt 4378
_reflns_number_total 5264
_reflns_threshold_expression >2sigma(I)
_cod_data_source_file cg901552f_si_002.cif
_cod_data_source_block g27a
_cod_depositor_comments
;
The following automatic conversions were performed:

'_symmetry_cell_setting' value 'Monoclinic' changed to 'monoclinic'
according to /home/saulius/struct/CIF-dictionaries/cif_core.dic
dictionary named 'cif_core.dic' version 2.4.2 from 2011-04-26.

Automatic conversion script
Id: cif_fix_values 1715 2011-07-08 13:25:40Z adriana 
;
_cod_original_sg_symbol_H-M P2(1)/c
_cod_database_code 4502704

loop_
_symmetry_equiv_pos_as_xyz
'x, y, z'
'-x, y+1/2, -z+1/2'
'-x, -y, -z'
'x, -y-1/2, z-1/2'

loop_
_atom_site_label
_atom_site_type_symbol
_atom_site_fract_x
_atom_site_fract_y
_atom_site_fract_z
_atom_site_U_iso_or_equiv
_atom_site_adp_type
_atom_site_occupancy
_atom_site_symmetry_multiplicity
_atom_site_calc_flag
_atom_site_refinement_flags
As1 As 0.20365(2) 0.45275(3) 0.18468(3) 0.03093(11) Uani 1 1 d .
As2 As 0.27923(2) 0.10919(3) 0.36267(3) 0.02903(11) Uani 1 1 d .
Cl1 Cl 0.11348(7) 0.58459(9) 0.22515(7) 0.0426(2) Uani 1 1 d .
Cl2 Cl 0.31325(6) 0.17894(9) 0.22818(7) 0.0384(2) Uani 1 1 d .
S1 S 0.14222(7) 0.43657(9) 0.02026(7) 0.0400(2) Uani 1 1 d .
S2 S 0.25497(8) -0.08514(9) 0.32335(9) 0.0517(3) Uani 1 1 d .
S3 S 0.29849(7) 0.57945(10) 0.15594(8) 0.0442(3) Uani 1 1 d .
S4 S 0.40639(6) 0.05634(9) 0.46170(8) 0.0412(2) Uani 1 1 d .
C1 C 0.0476(3) 0.3478(4) 0.0219(3) 0.0431(10) Uani 1 1 d .
H1A H 0.0116 0.3976 0.0524 0.052 Uiso 1 1 calc R
H1B H 0.0138 0.3303 -0.0480 0.052 Uiso 1 1 calc R
C2 C 0.0673(2) 0.2305(3) 0.0780(3) 0.0337(8) Uani 1 1 d .
C3 C 0.0956(2) 0.1270(3) 0.0380(3) 0.0328(8) Uani 1 1 d .
C4 C 0.1179(2) 0.0220(3) 0.0965(3) 0.0353(8) Uani 1 1 d .
C5 C 0.1102(2) 0.0217(3) 0.1947(3) 0.0357(8) Uani 1 1 d .
C6 C 0.0793(2) 0.1232(3) 0.2307(3) 0.0349(8) Uani 1 1 d .
H6A H 0.0722 0.1216 0.2958 0.042 Uiso 1 1 calc R
C7 C 0.0586(2) 0.2264(4) 0.1735(3) 0.0352(8) Uani 1 1 d .
H7A H 0.0381 0.2955 0.1998 0.042 Uiso 1 1 calc R
C8 C 0.1387(3) -0.0822(4) 0.2650(3) 0.0449(10) Uani 1 1 d .
H8A H 0.1208 -0.1588 0.2280 0.054 Uiso 1 1 calc R
H8B H 0.1101 -0.0773 0.3182 0.054 Uiso 1 1 calc R
C9 C 0.1026(3) 0.1313(4) -0.0673(3) 0.0440(10) Uani 1 1 d .
H9A H 0.1230 0.0529 -0.0839 0.066 Uiso 1 1 calc R
H9B H 0.1430 0.1948 -0.0719 0.066 Uiso 1 1 calc R
H9C H 0.0465 0.1488 -0.1143 0.066 Uiso 1 1 calc R
C10 C 0.1514(3) -0.0888(4) 0.0563(3) 0.0524(11) Uani 1 1 d .
H10A H 0.1526 -0.0730 -0.0123 0.079 Uiso 1 1 calc R
H10B H 0.1140 -0.1580 0.0564 0.079 Uiso 1 1 calc R
H10C H 0.2093 -0.1070 0.0987 0.079 Uiso 1 1 calc R
C11 C 0.3557(3) 0.6200(3) 0.2865(3) 0.0416(9) Uani 1 1 d .
H11A H 0.4068 0.6683 0.2872 0.050 Uiso 1 1 calc R
H11B H 0.3182 0.6717 0.3133 0.050 Uiso 1 1 calc R
C12 C 0.3834(2) 0.5125(3) 0.3545(3) 0.0307(8) Uani 1 1 d .
C13 C 0.4547(2) 0.4435(3) 0.3554(3) 0.0298(8) Uani 1 1 d .
C14 C 0.4760(2) 0.3426(3) 0.4184(2) 0.0296(7) Uani 1 1 d .
C15 C 0.4226(2) 0.3088(3) 0.4764(2) 0.0309(8) Uani 1 1 d .
C16 C 0.3527(2) 0.3794(3) 0.4755(2) 0.0317(8) Uani 1 1 d .
H16A H 0.3179 0.3579 0.5165 0.038 Uiso 1 1 calc R
C17 C 0.3332(2) 0.4807(3) 0.4155(3) 0.0329(8) Uani 1 1 d .
H17A H 0.2854 0.5291 0.4159 0.039 Uiso 1 1 calc R
C18 C 0.4369(3) 0.1942(3) 0.5381(3) 0.0386(9) Uani 1 1 d .
H18A H 0.4033 0.1985 0.5865 0.046 Uiso 1 1 calc R
H18B H 0.4980 0.1887 0.5769 0.046 Uiso 1 1 calc R
C19 C 0.5085(3) 0.4766(4) 0.2881(3) 0.0413(9) Uani 1 1 d .
H19A H 0.4849 0.5490 0.2493 0.062 Uiso 1 1 calc R
H19B H 0.5084 0.4092 0.2424 0.062 Uiso 1 1 calc R
H19C H 0.5672 0.4929 0.3291 0.062 Uiso 1 1 calc R
C20 C 0.5543(2) 0.2667(4) 0.4222(3) 0.0415(9) Uani 1 1 d .
H20A H 0.5844 0.3022 0.3778 0.062 Uiso 1 1 calc R
H20B H 0.5366 0.1840 0.4002 0.062 Uiso 1 1 calc R
H20C H 0.5925 0.2650 0.4909 0.062 Uiso 1 1 calc R

loop_
_atom_site_aniso_label
_atom_site_aniso_U_11
_atom_site_aniso_U_22
_atom_site_aniso_U_33
_atom_site_aniso_U_23
_atom_site_aniso_U_13
_atom_site_aniso_U_12
As1 0.0339(2) 0.0307(2) 0.02777(19) 0.00523(14) 0.00832(15) 0.00744(15)
As2 0.0277(2) 0.02731(19) 0.0317(2) 0.00365(14) 0.00820(15) 0.00198(14)
Cl1 0.0443(6) 0.0463(5) 0.0381(5) -0.0002(4) 0.0135(4) 0.0156(4)
Cl2 0.0411(5) 0.0432(5) 0.0333(5) 0.0050(4) 0.0147(4) 0.0050(4)
S1 0.0499(6) 0.0423(5) 0.0268(4) 0.0031(4) 0.0096(4) 0.0067(5)
S2 0.0513(7) 0.0250(5) 0.0687(7) 0.0031(5) 0.0021(6) 0.0032(4)
S3 0.0415(6) 0.0518(6) 0.0397(5) 0.0144(5) 0.0124(4) -0.0014(5)
S4 0.0356(5) 0.0337(5) 0.0468(6) 0.0094(4) 0.0002(4) 0.0056(4)
C1 0.039(2) 0.052(2) 0.034(2) 0.0024(18) 0.0033(17) 0.0123(19)
C2 0.0226(18) 0.041(2) 0.0331(18) -0.0019(16) 0.0014(14) 0.0017(15)
C3 0.0268(19) 0.039(2) 0.0309(18) -0.0073(15) 0.0057(15) -0.0047(15)
C4 0.0275(19) 0.037(2) 0.040(2) -0.0121(16) 0.0084(16) -0.0084(15)
C5 0.0275(19) 0.038(2) 0.040(2) -0.0044(16) 0.0066(16) -0.0108(16)
C6 0.0286(19) 0.046(2) 0.0314(18) -0.0032(16) 0.0104(15) -0.0049(16)
C7 0.0284(19) 0.043(2) 0.0339(19) -0.0050(16) 0.0090(15) 0.0056(16)
C8 0.047(2) 0.036(2) 0.050(2) -0.0015(18) 0.0112(19) -0.0147(19)
C9 0.049(3) 0.049(2) 0.034(2) -0.0097(18) 0.0123(18) -0.008(2)
C10 0.064(3) 0.040(2) 0.059(3) -0.016(2) 0.026(2) -0.007(2)
C11 0.047(2) 0.0294(19) 0.049(2) 0.0019(17) 0.0160(19) 0.0015(17)
C12 0.033(2) 0.0273(17) 0.0288(18) -0.0038(14) 0.0050(15) -0.0042(15)
C13 0.0305(19) 0.0292(18) 0.0291(17) -0.0084(14) 0.0077(14) -0.0059(14)
C14 0.0271(18) 0.0306(18) 0.0277(17) -0.0083(14) 0.0030(14) -0.0020(14)
C15 0.0300(19) 0.0360(19) 0.0234(16) -0.0037(14) 0.0027(14) -0.0011(15)
C16 0.0304(19) 0.041(2) 0.0244(17) -0.0035(15) 0.0095(14) -0.0048(16)
C17 0.0299(19) 0.0367(19) 0.0316(18) -0.0067(15) 0.0085(15) 0.0028(15)
C18 0.037(2) 0.047(2) 0.0278(18) 0.0062(16) 0.0045(16) 0.0017(17)
C19 0.038(2) 0.046(2) 0.045(2) 0.0012(18) 0.0192(18) -0.0090(18)
C20 0.036(2) 0.041(2) 0.049(2) -0.0082(18) 0.0145(18) 0.0050(17)

loop_
_atom_type_symbol
_atom_type_description
_atom_type_scat_dispersion_real
_atom_type_scat_dispersion_imag
_atom_type_scat_source
C C 0.0033 0.0016 'International Tables Vol C Tables 4.2.6.8 and 6.1.1.4'
H H 0.0000 0.0000 'International Tables Vol C Tables 4.2.6.8 and 6.1.1.4'
S S 0.1246 0.1234 'International Tables Vol C Tables 4.2.6.8 and 6.1.1.4'
Cl Cl 0.1484 0.1585 'International Tables Vol C Tables 4.2.6.8 and 6.1.1.4'
As As 0.0499 2.0058 'International Tables Vol C Tables 4.2.6.8 and 6.1.1.4'

loop_
_geom_angle_atom_site_label_1
_geom_angle_atom_site_label_2
_geom_angle_atom_site_label_3
_geom_angle
S3 As1 S1 89.53(4)
S3 As1 Cl1 100.57(4)
S1 As1 Cl1 100.33(4)
S4 As2 S2 88.10(4)
S4 As2 Cl2 101.15(4)
S2 As2 Cl2 101.23(5)
C1 S1 As1 98.99(13)
C8 S2 As2 100.33(13)
C11 S3 As1 98.84(14)
C18 S4 As2 100.90(13)
C2 C1 S1 114.5(3)
C7 C2 C3 119.7(3)
C7 C2 C1 117.7(3)
C3 C2 C1 122.6(3)
C4 C3 C2 119.9(3)
C4 C3 C9 120.8(3)
C2 C3 C9 119.4(3)
C3 C4 C5 119.0(3)
C3 C4 C10 120.7(3)
C5 C4 C10 120.3(4)
C6 C5 C4 119.8(4)
C6 C5 C8 117.4(4)
C4 C5 C8 122.7(4)
C7 C6 C5 120.9(3)
C6 C7 C2 120.6(3)
C5 C8 S2 112.8(3)
C12 C11 S3 113.8(3)
C17 C12 C13 120.1(3)
C17 C12 C11 117.5(3)
C13 C12 C11 122.3(3)
C12 C13 C14 119.7(3)
C12 C13 C19 120.3(3)
C14 C13 C19 120.1(3)
C13 C14 C15 119.4(3)
C13 C14 C20 120.8(3)
C15 C14 C20 119.7(3)
C16 C15 C14 120.0(3)
C16 C15 C18 117.8(3)
C14 C15 C18 122.2(3)
C17 C16 C15 120.5(3)
C16 C17 C12 120.2(3)
C15 C18 S4 113.1(2)

loop_
_geom_bond_atom_site_label_1
_geom_bond_atom_site_label_2
_geom_bond_distance
As1 S3 2.2136(11)
As1 S1 2.2271(10)
As1 Cl1 2.2611(10)
As2 S4 2.2132(10)
As2 S2 2.2217(11)
As2 Cl2 2.2473(10)
S1 C1 1.840(4)
S2 C8 1.839(4)
S3 C11 1.844(4)
S4 C18 1.842(4)
C1 C2 1.499(5)
C2 C7 1.383(5)
C2 C3 1.409(5)
C3 C4 1.404(5)
C3 C9 1.509(5)
C4 C5 1.413(5)
C4 C10 1.516(5)
C5 C6 1.384(5)
C5 C8 1.494(5)
C6 C7 1.376(5)
C11 C12 1.504(5)
C12 C17 1.392(5)
C12 C13 1.392(5)
C13 C14 1.399(5)
C13 C19 1.511(5)
C14 C15 1.406(5)
C14 C20 1.521(5)
C15 C16 1.381(5)
C15 C18 1.511(5)
C16 C17 1.378(5)
